data_4317752
loop_
_publ_author_name
'Jack Y. Lu'
'Amy M. Babb'

_publ_section_title
;
 A Simultaneous Reduction, Substitution, and Self-Assembly Reaction under
 Hydrothermal Conditions Afforded the First Diiodopyridine Copper(I)
 Coordination Polymer
;
_journal_name_full 'Inorganic Chemistry'
_journal_page_first 1339
_journal_page_last 1341
_journal_paper_doi 10.1021/ic015589x
_journal_volume 41
_journal_year 2002
_chemical_formula_sum 'C6 H4 I N O2'
_chemical_formula_weight 249.00
_chemical_name_systematic
; 
 ? 
;
_space_group_IT_number 14
_symmetry_cell_setting monoclinic
_symmetry_space_group_name_Hall '-P 2ybc'
_symmetry_space_group_name_H-M 'P 1 21/c 1'
_atom_sites_solution_hydrogens geom
_atom_sites_solution_primary direct
_atom_sites_solution_secondary difmap
_audit_creation_method SHELXL-97
_cell_angle_alpha 90.00
_cell_angle_beta 95.042(2)
_cell_angle_gamma 90.00
_cell_formula_units_Z 4
_cell_length_a 5.0407(5)
_cell_length_b 17.3128(18)
_cell_length_c 8.6393(9)
_cell_measurement_reflns_used 2361
_cell_measurement_temperature 223(2)
_cell_measurement_theta_max 23.49
_cell_measurement_theta_min 2.64
_cell_volume 751.02(13)
_computing_cell_refinement 'Bruker SAINT software (Bruker, 1999)'
_computing_data_collection 'Siemens SMART software (Siemens, 1996)'
_computing_data_reduction 'Bruker SAINT software (Bruker, 1999)'
_computing_structure_refinement 'SHELXL-97 (Sheldrick, 1997)'
_computing_structure_solution 'SHELXS-97 (Sheldrick, 1997)'
_diffrn_ambient_temperature 223(2)
_diffrn_detector_area_resol_mean 1K
_diffrn_measured_fraction_theta_full 0.997
_diffrn_measured_fraction_theta_max 0.997
_diffrn_measurement_device_type 'Siemens SMART CCD'
_diffrn_measurement_method CCD
_diffrn_radiation_monochromator graphite
_diffrn_radiation_source 'fine-focus sealed tube'
_diffrn_radiation_type MoK\a
_diffrn_radiation_wavelength 0.71073
_diffrn_reflns_av_R_equivalents 0.0427
_diffrn_reflns_av_sigmaI/netI 0.0135
_diffrn_reflns_limit_h_max 5
_diffrn_reflns_limit_h_min -5
_diffrn_reflns_limit_k_max 19
_diffrn_reflns_limit_k_min 0
_diffrn_reflns_limit_l_max 9
_diffrn_reflns_limit_l_min 0
_diffrn_reflns_number 3487
_diffrn_reflns_theta_full 23.49
_diffrn_reflns_theta_max 23.49
_diffrn_reflns_theta_min 2.64
_diffrn_standards_decay_% 0.0
_exptl_absorpt_coefficient_mu 4.200
_exptl_absorpt_correction_T_max 0.9513
_exptl_absorpt_correction_T_min 0.5663
_exptl_absorpt_correction_type empirical
_exptl_crystal_colour Colorless
_exptl_crystal_density_diffrn 2.202
_exptl_crystal_density_method 'not measured'
_exptl_crystal_description 'Flat column'
_exptl_crystal_F_000 464
_exptl_crystal_size_max 0.35
_exptl_crystal_size_mid 0.10
_exptl_crystal_size_min 0.08
_refine_diff_density_max 1.237
_refine_diff_density_min -0.859
_refine_diff_density_rms 0.144
_refine_ls_goodness_of_fit_ref 1.178
_refine_ls_hydrogen_treatment mixed
_refine_ls_matrix_type full
_refine_ls_number_parameters 91
_refine_ls_number_reflns 1112
_refine_ls_number_restraints 0
_refine_ls_restrained_S_all 1.178
_refine_ls_R_factor_all 0.0480
_refine_ls_R_factor_gt 0.0401
_refine_ls_shift/su_max 0.022
_refine_ls_shift/su_mean 0.005
_refine_ls_structure_factor_coef Fsqd
_refine_ls_weighting_details 'calc w=1/[\s^2^(Fo^2^)+(0.0464P)^2^+6.2260P] where P=(Fo^2^+2Fc^2^)/3'
_refine_ls_weighting_scheme calc
_refine_ls_wR_factor_gt 0.1070
_refine_ls_wR_factor_ref 0.1135
_reflns_number_gt 938
_reflns_number_total 1167
_reflns_threshold_expression >4sigma(I)
_cod_data_source_file ic015589x_2.cif
_cod_data_source_block IPDCA
_cod_depositor_comments
;
The following automatic conversions were performed:

'_symmetry_cell_setting' value 'Monoclinic' changed to 'monoclinic'
according to the built-in table from CIF Core dictionary named
'cif_core.dic' version 2.4.1 from
2010-06-29.

'_exptl_absorpt_correction_type' value 'Empirical'
changed to 'empirical' according to the built-in table from CIF Core
dictionary named 'cif_core.dic' version 2.4.1 from 2010-06-29.

Automatic conversion script
Id: cif_fix_values 1646 2011-03-28 12:23:43Z adriana 
;
_cod_original_formula_sum 'C6 H4 N O2 I'
_cod_database_code 4317752

loop_
_symmetry_equiv_pos_as_xyz
'x, y, z'
'-x, y+1/2, -z+1/2'
'-x, -y, -z'
'x, -y-1/2, z-1/2'

loop_
_atom_site_label
_atom_site_type_symbol
_atom_site_fract_x
_atom_site_fract_y
_atom_site_fract_z
_atom_site_U_iso_or_equiv
_atom_site_adp_type
_atom_site_occupancy
_atom_site_symmetry_multiplicity
_atom_site_calc_flag
_atom_site_refinement_flags
_atom_site_disorder_assembly
_atom_site_disorder_group
I1 I 0.29327(13) 0.47282(3) 0.27959(8) 0.0516(3) Uani 1 1 d . . .
O1 O 0.8920(9) 0.6984(3) -0.0048(5) 0.0232(11) Uani 1 1 d . . .
H1A H 0.9852 0.7286 -0.0791 0.032 Uiso 1 1 calc R . .
O2 O 0.7853(10) 0.8130(3) 0.0854(6) 0.0290(12) Uani 1 1 d . . .
N1 N 0.2182(11) 0.7160(3) 0.3427(6) 0.0214(13) Uani 1 1 d . . .
C1 C 0.2041(14) 0.6388(4) 0.3479(8) 0.0247(16) Uani 1 1 d . . .
H1 H 0.0842 0.6161 0.4119 0.030 Uiso 1 1 calc R . .
C2 C 0.3554(14) 0.5914(4) 0.2648(8) 0.0256(16) Uani 1 1 d . . .
C3 C 0.5362(14) 0.6228(4) 0.1727(8) 0.0237(15) Uani 1 1 d . . .
H3 H 0.6411 0.5913 0.1137 0.028 Uiso 1 1 calc R . .
C4 C 0.5586(13) 0.7033(4) 0.1699(7) 0.0180(14) Uani 1 1 d . . .
C5 C 0.3943(13) 0.7474(4) 0.2539(8) 0.0204(14) Uani 1 1 d . . .
H5 H 0.4063 0.8015 0.2485 0.024 Uiso 1 1 calc R . .
C6 C 0.7590(13) 0.7443(4) 0.0774(7) 0.0194(15) Uani 1 1 d . . .

loop_
_atom_site_aniso_label
_atom_site_aniso_U_11
_atom_site_aniso_U_22
_atom_site_aniso_U_33
_atom_site_aniso_U_23
_atom_site_aniso_U_13
_atom_site_aniso_U_12
I1 0.0599(5) 0.0252(4) 0.0747(5) -0.0019(3) 0.0340(3) -0.0036(3)
O1 0.026(2) 0.022(3) 0.024(3) -0.001(2) 0.018(2) 0.000(2)
O2 0.036(3) 0.019(3) 0.036(3) -0.001(2) 0.021(2) -0.001(2)
N1 0.023(3) 0.022(3) 0.021(3) 0.000(2) 0.011(2) 0.004(2)
C1 0.024(4) 0.031(4) 0.021(4) -0.001(3) 0.009(3) -0.007(3)
C2 0.032(4) 0.017(4) 0.028(4) 0.000(3) 0.006(3) -0.007(3)
C3 0.030(4) 0.022(4) 0.021(3) -0.002(3) 0.009(3) 0.003(3)
C4 0.020(3) 0.021(4) 0.014(3) 0.001(3) 0.006(3) -0.003(3)
C5 0.020(3) 0.022(4) 0.020(4) 0.002(3) 0.007(3) -0.002(3)
C6 0.021(3) 0.027(4) 0.010(3) 0.005(3) 0.000(3) -0.003(3)

loop_
_atom_type_symbol
_atom_type_description
_atom_type_scat_dispersion_real
_atom_type_scat_dispersion_imag
_atom_type_scat_source
C C 0.0033 0.0016 'International Tables Vol C Tables 4.2.6.8 and 6.1.1.4'
H H 0.0000 0.0000 'International Tables Vol C Tables 4.2.6.8 and 6.1.1.4'
N N 0.0061 0.0033 'International Tables Vol C Tables 4.2.6.8 and 6.1.1.4'
O O 0.0106 0.0060 'International Tables Vol C Tables 4.2.6.8 and 6.1.1.4'
I I -0.4742 1.8119 'International Tables Vol C Tables 4.2.6.8 and 6.1.1.4'

loop_
_geom_angle_atom_site_label_1
_geom_angle_atom_site_label_2
_geom_angle_atom_site_label_3
_geom_angle
_geom_angle_site_symmetry_1
_geom_angle_site_symmetry_3
_geom_angle_publ_flag
C2 I1 O2 161.0(2) . 2_645 ?
C5 N1 C1 117.7(6) . . ?
N1 C1 C2 123.2(6) . . ?
C1 C2 C3 119.7(6) . . ?
C1 C2 I1 117.8(5) . . ?
C3 C2 I1 122.4(5) . . ?
C2 C3 C4 117.6(6) . . ?
C5 C4 C3 119.3(6) . . ?
C5 C4 C6 118.5(6) . . ?
C3 C4 C6 122.2(6) . . ?
N1 C5 C4 122.4(6) . . ?
O2 C6 O1 125.6(6) . . ?
O2 C6 C4 120.6(6) . . ?
O1 C6 C4 113.8(6) . . ?

loop_
_geom_bond_atom_site_label_1
_geom_bond_atom_site_label_2
_geom_bond_distance
_geom_bond_site_symmetry_2
_geom_bond_publ_flag
I1 C2 2.083(7) . ?
I1 O2 3.041(5) 2_645 ?
O1 C6 1.292(8) . ?
O2 C6 1.199(8) . ?
N1 C5 1.339(9) . ?
N1 C1 1.339(9) . ?
C1 C2 1.366(10) . ?
C2 C3 1.373(10) . ?
C3 C4 1.399(10) . ?
C4 C5 1.378(10) . ?
C4 C6 1.518(9) . ?

loop_
_geom_hbond_atom_site_label_D
_geom_hbond_atom_site_label_H
_geom_hbond_atom_site_label_A
_geom_hbond_distance_DH
_geom_hbond_distance_HA
_geom_hbond_distance_DA
_geom_hbond_angle_DHA
_geom_hbond_site_symmetry_A
O1 H1A N1 0.98 1.70 2.649(7) 161.5 4_675

loop_
_geom_torsion_atom_site_label_1
_geom_torsion_atom_site_label_2
_geom_torsion_atom_site_label_3
_geom_torsion_atom_site_label_4
_geom_torsion
_geom_torsion_site_symmetry_1
_geom_torsion_site_symmetry_2
_geom_torsion_site_symmetry_3
_geom_torsion_site_symmetry_4
_geom_torsion_publ_flag
C5 N1 C1 C2 -1.5(10) . . . . ?
N1 C1 C2 C3 1.3(11) . . . . ?
N1 C1 C2 I1 -177.2(5) . . . . ?
O2 I1 C2 C1 -47.8(10) 2_645 . . . ?
O2 I1 C2 C3 133.8(6) 2_645 . . . ?
C1 C2 C3 C4 0.7(11) . . . . ?
I1 C2 C3 C4 179.1(5) . . . . ?
C2 C3 C4 C5 -2.3(10) . . . . ?
C2 C3 C4 C6 177.6(6) . . . . ?
C1 N1 C5 C4 -0.3(10) . . . . ?
C3 C4 C5 N1 2.2(10) . . . . ?
C6 C4 C5 N1 -177.7(6) . . . . ?
C5 C4 C6 O2 4.8(10) . . . . ?
C3 C4 C6 O2 -175.1(6) . . . . ?
C5 C4 C6 O1 -175.9(6) . . . . ?
C3 C4 C6 O1 4.2(9) . . . . ?
